data_4072764
loop_
_publ_author_name
'Yen, Yung-Sheng'
'Lin, Ying-Chih'
'Liu, Yi-Hung'
'Wang, Yu'

_publ_section_title
;
 Deprotonation of Iron Vinylidene Complexes Containing a dppe Ligand
;
_journal_issue 5
_journal_name_full Organometallics
_journal_page_first 1250
_journal_paper_doi 10.1021/om061005t
_journal_volume 26
_journal_year 2007
_chemical_formula_sum 'C41 H35 Fe N P2'
_chemical_formula_weight 659.49
_chemical_name_systematic
; 
 ? 
;
_chemical_temperature_decomposition 174
_space_group_IT_number 1
_symmetry_cell_setting triclinic
_symmetry_space_group_name_Hall 'P 1'
_symmetry_space_group_name_H-M 'P 1'
_atom_sites_solution_hydrogens geom
_atom_sites_solution_primary direct
_atom_sites_solution_secondary difmap
_audit_creation_method SHELXL-97
_cell_angle_alpha 112.4680(16)
_cell_angle_beta 112.490(2)
_cell_angle_gamma 98.2810(19)
_cell_formula_units_Z 1
_cell_length_a 9.5019(2)
_cell_length_b 10.3879(4)
_cell_length_c 10.5069(3)
_cell_measurement_reflns_used 16519
_cell_measurement_temperature 295(2)
_cell_measurement_theta_max 25
_cell_measurement_theta_min 1
_cell_volume 832.75(5)
_computing_cell_refinement 'HKL Denzo & Scalepack (Otwinowski & Minor)'
_computing_data_collection 'COLLECT (Nonius BV)'
_computing_data_reduction 'HKL Denzo & Scalepack (Otwinowski & Minor)'
_computing_molecular_graphics SHELXTL
_computing_publication_material SHELXTL
_computing_structure_refinement 'SHELXL-97 (Sheldrick, 1997)'
_computing_structure_solution 'SHELXS-97 (Sheldrick, 1990)'
_diffrn_ambient_temperature 295(2)
_diffrn_measured_fraction_theta_full 0.986
_diffrn_measured_fraction_theta_max 0.986
_diffrn_measurement_method CCD
_diffrn_radiation_monochromator graphite
_diffrn_radiation_source 'fine-focus sealed tube'
_diffrn_radiation_type MoK\a
_diffrn_radiation_wavelength 0.71073
_diffrn_reflns_av_R_equivalents 0.0000
_diffrn_reflns_av_sigmaI/netI 0.0433
_diffrn_reflns_limit_h_max 11
_diffrn_reflns_limit_h_min -11
_diffrn_reflns_limit_k_max 12
_diffrn_reflns_limit_k_min -12
_diffrn_reflns_limit_l_max 12
_diffrn_reflns_limit_l_min -11
_diffrn_reflns_number 4700
_diffrn_reflns_theta_full 25.01
_diffrn_reflns_theta_max 25.01
_diffrn_reflns_theta_min 2.26
_exptl_absorpt_coefficient_mu 0.579
_exptl_absorpt_correction_T_max 0.896
_exptl_absorpt_correction_T_min 0.858
_exptl_absorpt_correction_type multi-scan
_exptl_absorpt_process_details
; 
multi-scan from symmetry-related measurements 
 Sortav (Blessing 1995) 
;
_exptl_crystal_colour orange
_exptl_crystal_density_diffrn 1.315
_exptl_crystal_density_method 'not measured'
_exptl_crystal_F_000 344
_exptl_crystal_size_max 0.25
_exptl_crystal_size_mid 0.22
_exptl_crystal_size_min 0.20
_refine_diff_density_max 0.260
_refine_diff_density_min -0.208
_refine_diff_density_rms 0.039
_refine_ls_abs_structure_details 'Flack H D (1983), Acta Cryst. A39, 876-881'
_refine_ls_abs_structure_Flack -0.001(14)
_refine_ls_extinction_method none
_refine_ls_goodness_of_fit_ref 1.042
_refine_ls_hydrogen_treatment mixed
_refine_ls_matrix_type full
_refine_ls_number_parameters 406
_refine_ls_number_reflns 4700
_refine_ls_number_restraints 3
_refine_ls_restrained_S_all 1.042
_refine_ls_R_factor_all 0.0402
_refine_ls_R_factor_gt 0.0348
_refine_ls_shift/su_max 0.001
_refine_ls_shift/su_mean 0.000
_refine_ls_structure_factor_coef Fsqd
_refine_ls_weighting_details 'calc w=1/[\s^2^(Fo^2^)+(0.0334P)^2^+0.2410P] where P=(Fo^2^+2Fc^2^)/3'
_refine_ls_weighting_scheme calc
_refine_ls_wR_factor_gt 0.0772
_refine_ls_wR_factor_ref 0.0804
_reflns_number_gt 4342
_reflns_number_total 4700
_reflns_threshold_expression >2sigma(I)
_cod_data_source_file om061005tsi20061224_105838.cif
_cod_data_source_block ic10606
_cod_depositor_comments
;
The following automatic conversions were performed:

'_chemical_melting_point' tag was changed to
'_chemical_temperature_decomposition' since the value had been '174
decomp'. The value '174 decomp' was changed to
'174'.

'_symmetry_cell_setting' value 'Triclinic' changed to
'triclinic' according to
/home/saulius/struct/CIF-dictionaries/cif_core.dic dictionary named
'cif_core.dic' version 2.4.1 from 2010-06-29.

Automatic conversion script
Id: cif_fix_values 1715 2011-07-08 13:25:40Z adriana 
;
_cod_original_cell_volume 832.75(4)
_cod_original_sg_symbol_H-M P1
_cod_database_code 4072764

loop_
_symmetry_equiv_pos_as_xyz
'x, y, z'

loop_
_atom_site_label
_atom_site_type_symbol
_atom_site_fract_x
_atom_site_fract_y
_atom_site_fract_z
_atom_site_U_iso_or_equiv
_atom_site_adp_type
_atom_site_occupancy
_atom_site_symmetry_multiplicity
_atom_site_calc_flag
_atom_site_refinement_flags
Fe1 Fe 0.63822(4) 0.03123(4) 0.43743(4) 0.04335(15) Uani 1 1 d .
P1 P 0.70159(10) 0.24922(10) 0.45726(10) 0.0419(2) Uani 1 1 d .
P2 P 0.74330(10) -0.03251(9) 0.28382(10) 0.0382(2) Uani 1 1 d .
N1 N 0.8986(10) 0.0947(11) 0.9549(7) 0.248(6) Uani 1 1 d .
C1 C 0.8510(5) 0.0749(4) 0.5940(4) 0.0492(9) Uani 1 1 d .
C2 C 0.9296(6) 0.0094(6) 0.7062(6) 0.0861(17) Uani 1 1 d .
H2A H 0.9360 -0.0895 0.6576 0.103 Uiso 1 1 calc R
C3 C 0.9152(8) 0.0521(8) 0.8446(7) 0.143(3) Uani 1 1 d .
C4 C 1.0108(5) 0.1254(4) 0.6826(4) 0.0538(9) Uani 1 1 d .
C5 C 1.1753(4) 0.2175(4) 0.7430(4) 0.0485(9) Uani 1 1 d .
C6 C 1.3035(5) 0.1689(5) 0.7965(5) 0.0629(11) Uani 1 1 d .
H6A H 1.2828 0.0763 0.7912 0.076 Uiso 1 1 calc R
C7 C 1.4608(6) 0.2552(6) 0.8570(5) 0.0761(14) Uani 1 1 d .
H7A H 1.5451 0.2207 0.8921 0.091 Uiso 1 1 calc R
C8 C 1.4934(5) 0.3924(6) 0.8658(5) 0.0755(13) Uani 1 1 d .
H8A H 1.5996 0.4509 0.9067 0.091 Uiso 1 1 calc R
C9 C 1.3695(5) 0.4422(5) 0.8144(5) 0.0677(12) Uani 1 1 d .
H9A H 1.3915 0.5351 0.8205 0.081 Uiso 1 1 calc R
C10 C 1.2121(5) 0.3567(4) 0.7536(5) 0.0570(10) Uani 1 1 d .
H10A H 1.1289 0.3926 0.7189 0.068 Uiso 1 1 calc R
C11 C 0.5337(5) -0.0255(5) 0.5613(5) 0.0661(12) Uani 1 1 d .
H11A H 0.5892 0.0055 0.6737 0.079 Uiso 1 1 calc R
C12 C 0.5244(5) -0.1557(5) 0.4403(5) 0.0623(12) Uani 1 1 d .
H12A H 0.5697 -0.2316 0.4531 0.075 Uiso 1 1 calc R
C13 C 0.4306(5) -0.1581(5) 0.2978(5) 0.0591(10) Uani 1 1 d .
H13A H 0.4013 -0.2363 0.1934 0.071 Uiso 1 1 calc R
C14 C 0.3843(5) -0.0308(5) 0.3283(5) 0.0598(11) Uani 1 1 d .
H14A H 0.3162 -0.0057 0.2506 0.072 Uiso 1 1 calc R
C15 C 0.4505(5) 0.0503(5) 0.4934(6) 0.0659(12) Uani 1 1 d .
H15A H 0.4374 0.1435 0.5502 0.079 Uiso 1 1 calc R
C16 C 0.8181(5) 0.2564(4) 0.3517(4) 0.0475(9) Uani 1 1 d .
H16A H 0.7467 0.2435 0.2493 0.057 Uiso 1 1 calc R
H16B H 0.9025 0.3525 0.4099 0.057 Uiso 1 1 calc R
C17 C 0.8945(4) 0.1344(4) 0.3322(4) 0.0412(8) Uani 1 1 d .
H17A H 0.9921 0.1642 0.4287 0.049 Uiso 1 1 calc R
H17B H 0.9226 0.1154 0.2488 0.049 Uiso 1 1 calc R
C18 C 0.5342(5) 0.3118(4) 0.3778(4) 0.0495(9) Uani 1 1 d .
C19 C 0.4606(6) 0.2876(5) 0.2255(5) 0.0729(13) Uani 1 1 d .
H19A H 0.5024 0.2443 0.1596 0.087 Uiso 1 1 calc R
C20 C 0.3262(7) 0.3263(8) 0.1693(6) 0.109(2) Uani 1 1 d .
H20A H 0.2802 0.3111 0.0668 0.131 Uiso 1 1 calc R
C21 C 0.2596(7) 0.3871(7) 0.2624(6) 0.114(2) Uani 1 1 d .
H21A H 0.1686 0.4127 0.2232 0.137 Uiso 1 1 calc R
C22 C 0.3270(6) 0.4100(6) 0.4128(6) 0.0893(17) Uani 1 1 d .
H22A H 0.2809 0.4491 0.4760 0.107 Uiso 1 1 calc R
C23 C 0.4642(5) 0.3748(5) 0.4705(5) 0.0652(11) Uani 1 1 d .
H23A H 0.5115 0.3936 0.5742 0.078 Uiso 1 1 calc R
C24 C 0.8232(4) 0.4105(4) 0.6524(4) 0.0466(8) Uani 1 1 d .
C25 C 0.8912(5) 0.5505(4) 0.6730(5) 0.0603(10) Uani 1 1 d .
H25A H 0.8765 0.5621 0.5858 0.072 Uiso 1 1 calc R
C26 C 0.9801(5) 0.6719(5) 0.8216(6) 0.0714(12) Uani 1 1 d .
H26A H 1.0231 0.7647 0.8337 0.086 Uiso 1 1 calc R
C27 C 1.0043(5) 0.6553(5) 0.9494(6) 0.0754(14) Uani 1 1 d .
H27A H 1.0670 0.7364 1.0490 0.090 Uiso 1 1 calc R
C28 C 0.9377(5) 0.5203(6) 0.9339(5) 0.0718(13) Uani 1 1 d .
H28A H 0.9529 0.5106 1.0221 0.086 Uiso 1 1 calc R
C29 C 0.8469(5) 0.3978(5) 0.7844(4) 0.0572(10) Uani 1 1 d .
H29A H 0.8018 0.3063 0.7737 0.069 Uiso 1 1 calc R
C30 C 0.6225(4) -0.1141(4) 0.0708(4) 0.0411(8) Uani 1 1 d .
C31 C 0.4679(5) -0.1074(4) 0.0018(5) 0.0543(9) Uani 1 1 d .
H31A H 0.4220 -0.0656 0.0642 0.065 Uiso 1 1 calc R
C32 C 0.3824(5) -0.1622(5) -0.1586(5) 0.0605(11) Uani 1 1 d .
H32A H 0.2792 -0.1574 -0.2033 0.073 Uiso 1 1 calc R
C33 C 0.4483(5) -0.2238(5) -0.2526(5) 0.0611(11) Uani 1 1 d .
H33A H 0.3908 -0.2589 -0.3602 0.073 Uiso 1 1 calc R
C34 C 0.5982(5) -0.2331(5) -0.1876(5) 0.0613(10) Uani 1 1 d .
H34A H 0.6425 -0.2761 -0.2512 0.074 Uiso 1 1 calc R
C35 C 0.6844(5) -0.1791(4) -0.0281(4) 0.0503(9) Uani 1 1 d .
H35A H 0.7867 -0.1863 0.0145 0.060 Uiso 1 1 calc R
C36 C 0.8483(4) -0.1644(4) 0.3004(4) 0.0405(8) Uani 1 1 d .
C37 C 0.7563(4) -0.3052(4) 0.2566(5) 0.0514(9) Uani 1 1 d .
H37A H 0.6442 -0.3321 0.2111 0.062 Uiso 1 1 calc R
C38 C 0.8289(5) -0.4059(5) 0.2797(5) 0.0597(11) Uani 1 1 d .
H38A H 0.7655 -0.5004 0.2481 0.072 Uiso 1 1 calc R
C39 C 0.9952(5) -0.3668(5) 0.3493(5) 0.0618(11) Uani 1 1 d .
H39A H 1.0443 -0.4339 0.3670 0.074 Uiso 1 1 calc R
C40 C 1.0876(5) -0.2288(5) 0.3923(5) 0.0590(10) Uani 1 1 d .
H40A H 1.1997 -0.2027 0.4382 0.071 Uiso 1 1 calc R
C41 C 1.0156(4) -0.1273(4) 0.3680(4) 0.0512(9) Uani 1 1 d .
H41A H 1.0797 -0.0340 0.3971 0.061 Uiso 1 1 calc R

loop_
_atom_site_aniso_label
_atom_site_aniso_U_11
_atom_site_aniso_U_22
_atom_site_aniso_U_33
_atom_site_aniso_U_23
_atom_site_aniso_U_13
_atom_site_aniso_U_12
Fe1 0.0430(3) 0.0396(3) 0.0408(3) 0.0150(2) 0.0217(2) 0.0039(2)
P1 0.0433(5) 0.0396(5) 0.0392(5) 0.0148(4) 0.0214(4) 0.0105(4)
P2 0.0377(5) 0.0354(5) 0.0391(5) 0.0171(4) 0.0180(4) 0.0092(4)
N1 0.204(7) 0.310(10) 0.065(4) 0.082(5) 0.004(4) -0.147(7)
C1 0.062(3) 0.037(2) 0.045(2) 0.0193(17) 0.025(2) 0.0096(18)
C2 0.082(3) 0.068(3) 0.064(3) 0.044(3) -0.004(3) -0.014(2)
C3 0.116(5) 0.156(6) 0.070(4) 0.070(4) -0.010(4) -0.072(4)
C4 0.058(2) 0.048(2) 0.048(2) 0.0281(19) 0.0158(19) 0.0123(19)
C5 0.044(2) 0.049(2) 0.0378(19) 0.0179(17) 0.0112(16) 0.0094(17)
C6 0.066(3) 0.061(3) 0.049(2) 0.021(2) 0.021(2) 0.024(2)
C7 0.055(3) 0.104(4) 0.052(3) 0.022(3) 0.021(2) 0.037(3)
C8 0.045(3) 0.091(4) 0.059(3) 0.011(3) 0.027(2) 0.005(2)
C9 0.052(3) 0.068(3) 0.071(3) 0.029(2) 0.028(2) 0.004(2)
C10 0.046(2) 0.053(2) 0.062(3) 0.026(2) 0.018(2) 0.0134(19)
C11 0.072(3) 0.064(3) 0.057(3) 0.024(2) 0.040(2) -0.002(2)
C12 0.063(3) 0.047(2) 0.074(3) 0.027(2) 0.037(2) 0.002(2)
C13 0.049(2) 0.053(3) 0.058(3) 0.015(2) 0.029(2) -0.0013(19)
C14 0.045(2) 0.064(3) 0.064(3) 0.023(2) 0.032(2) 0.009(2)
C15 0.062(3) 0.058(3) 0.078(3) 0.022(3) 0.049(3) 0.008(2)
C16 0.057(2) 0.044(2) 0.051(2) 0.0247(18) 0.0336(19) 0.0136(18)
C17 0.0406(19) 0.039(2) 0.050(2) 0.0220(18) 0.0268(18) 0.0136(16)
C18 0.050(2) 0.045(2) 0.042(2) 0.0128(17) 0.0197(18) 0.0147(18)
C19 0.073(3) 0.089(3) 0.046(2) 0.020(2) 0.025(2) 0.043(3)
C20 0.102(4) 0.156(6) 0.045(3) 0.032(3) 0.018(3) 0.079(4)
C21 0.103(4) 0.152(6) 0.054(3) 0.021(3) 0.019(3) 0.087(4)
C22 0.076(3) 0.105(4) 0.061(3) 0.013(3) 0.028(3) 0.050(3)
C23 0.058(3) 0.072(3) 0.048(2) 0.016(2) 0.022(2) 0.027(2)
C24 0.0390(19) 0.045(2) 0.046(2) 0.0160(17) 0.0184(16) 0.0127(16)
C25 0.054(2) 0.047(2) 0.066(3) 0.020(2) 0.026(2) 0.0091(19)
C26 0.057(3) 0.046(2) 0.073(3) 0.006(2) 0.023(2) 0.007(2)
C27 0.045(3) 0.063(3) 0.062(3) -0.006(2) 0.013(2) 0.009(2)
C28 0.062(3) 0.089(4) 0.043(2) 0.016(2) 0.020(2) 0.029(3)
C29 0.055(2) 0.057(2) 0.045(2) 0.0136(19) 0.024(2) 0.0148(19)
C30 0.0427(19) 0.0415(19) 0.0398(18) 0.0221(16) 0.0179(16) 0.0137(16)
C31 0.057(2) 0.053(2) 0.057(2) 0.026(2) 0.029(2) 0.027(2)
C32 0.051(2) 0.064(3) 0.055(3) 0.035(2) 0.010(2) 0.020(2)
C33 0.073(3) 0.059(2) 0.040(2) 0.0259(19) 0.018(2) 0.012(2)
C34 0.068(3) 0.066(3) 0.044(2) 0.021(2) 0.030(2) 0.016(2)
C35 0.049(2) 0.056(2) 0.046(2) 0.0216(18) 0.0259(19) 0.0167(18)
C36 0.0429(19) 0.0390(19) 0.0366(18) 0.0178(16) 0.0172(16) 0.0122(15)
C37 0.043(2) 0.044(2) 0.062(2) 0.0260(19) 0.0204(19) 0.0122(17)
C38 0.061(3) 0.045(2) 0.074(3) 0.033(2) 0.028(2) 0.016(2)
C39 0.075(3) 0.063(3) 0.069(3) 0.043(2) 0.039(2) 0.036(2)
C40 0.047(2) 0.068(3) 0.073(3) 0.041(2) 0.029(2) 0.028(2)
C41 0.046(2) 0.047(2) 0.062(2) 0.0295(19) 0.0249(19) 0.0133(17)

loop_
_atom_type_symbol
_atom_type_description
_atom_type_scat_dispersion_real
_atom_type_scat_dispersion_imag
_atom_type_scat_source
C C 0.0033 0.0016 'International Tables Vol C Tables 4.2.6.8 and 6.1.1.4'
H H 0.0000 0.0000 'International Tables Vol C Tables 4.2.6.8 and 6.1.1.4'
N N 0.0061 0.0033 'International Tables Vol C Tables 4.2.6.8 and 6.1.1.4'
P P 0.1023 0.0942 'International Tables Vol C Tables 4.2.6.8 and 6.1.1.4'
Fe Fe 0.3463 0.8444 'International Tables Vol C Tables 4.2.6.8 and 6.1.1.4'

loop_
_geom_angle_atom_site_label_1
_geom_angle_atom_site_label_2
_geom_angle_atom_site_label_3
_geom_angle
C1 Fe1 C13 133.22(16)
C1 Fe1 C15 120.97(18)
C13 Fe1 C15 65.53(17)
C1 Fe1 C12 97.32(16)
C13 Fe1 C12 39.25(16)
C15 Fe1 C12 65.92(18)
C1 Fe1 C14 157.70(15)
C13 Fe1 C14 39.37(16)
C15 Fe1 C14 39.47(17)
C12 Fe1 C14 66.48(18)
C1 Fe1 C11 91.91(17)
C13 Fe1 C11 65.42(16)
C15 Fe1 C11 38.67(17)
C12 Fe1 C11 39.48(17)
C14 Fe1 C11 65.82(17)
C1 Fe1 P2 82.90(12)
C13 Fe1 P2 95.68(12)
C15 Fe1 P2 155.75(14)
C12 Fe1 P2 109.85(13)
C14 Fe1 P2 116.31(12)
C11 Fe1 P2 148.15(14)
C1 Fe1 P1 91.55(10)
C13 Fe1 P1 135.19(13)
C15 Fe1 P1 95.79(13)
C12 Fe1 P1 161.69(13)
C14 Fe1 P1 100.23(12)
C11 Fe1 P1 124.59(13)
P2 Fe1 P1 87.06(3)
C18 P1 C24 99.34(16)
C18 P1 C16 105.30(17)
C24 P1 C16 104.95(17)
C18 P1 Fe1 116.91(13)
C24 P1 Fe1 119.04(12)
C16 P1 Fe1 109.77(12)
C36 P2 C30 101.42(15)
C36 P2 C17 106.55(15)
C30 P2 C17 101.91(16)
C36 P2 Fe1 114.95(11)
C30 P2 Fe1 122.11(11)
C17 P2 Fe1 108.30(12)
C4 C1 C2 60.9(3)
C4 C1 Fe1 163.3(3)
C2 C1 Fe1 135.2(3)
C3 C2 C4 119.2(5)
C3 C2 C1 118.7(6)
C4 C2 C1 51.2(2)
N1 C3 C2 174.8(10)
C1 C4 C5 155.0(3)
C1 C4 C2 67.9(3)
C5 C4 C2 137.1(3)
C6 C5 C10 117.3(4)
C6 C5 C4 120.1(4)
C10 C5 C4 122.5(3)
C7 C6 C5 121.2(4)
C8 C7 C6 120.1(4)
C9 C8 C7 119.6(4)
C8 C9 C10 120.7(4)
C9 C10 C5 121.0(4)
C15 C11 C12 108.5(4)
C15 C11 Fe1 70.2(2)
C12 C11 Fe1 70.0(2)
C13 C12 C11 106.7(4)
C13 C12 Fe1 70.1(2)
C11 C12 Fe1 70.5(2)
C12 C13 C14 109.5(4)
C12 C13 Fe1 70.7(2)
C14 C13 Fe1 70.7(2)
C13 C14 C15 106.3(4)
C13 C14 Fe1 69.9(2)
C15 C14 Fe1 69.9(2)
C11 C15 C14 109.1(4)
C11 C15 Fe1 71.2(2)
C14 C15 Fe1 70.6(2)
C17 C16 P1 110.4(2)
C16 C17 P2 107.0(2)
C19 C18 C23 116.8(4)
C19 C18 P1 124.1(3)
C23 C18 P1 118.8(3)
C20 C19 C18 121.2(4)
C21 C20 C19 120.8(5)
C22 C21 C20 119.8(4)
C21 C22 C23 119.4(5)
C22 C23 C18 122.0(4)
C29 C24 C25 117.9(4)
C29 C24 P1 120.4(3)
C25 C24 P1 121.8(3)
C26 C25 C24 120.9(4)
C27 C26 C25 119.9(4)
C26 C27 C28 121.0(4)
C27 C28 C29 119.4(4)
C24 C29 C28 121.0(4)
C35 C30 C31 117.3(3)
C35 C30 P2 121.2(3)
C31 C30 P2 121.4(3)
C32 C31 C30 120.5(4)
C33 C32 C31 120.6(4)
C34 C33 C32 119.7(4)
C33 C34 C35 120.2(4)
C34 C35 C30 121.7(4)
C37 C36 C41 118.3(3)
C37 C36 P2 117.7(3)
C41 C36 P2 123.7(3)
C38 C37 C36 120.9(4)
C39 C38 C37 120.1(4)
C40 C39 C38 119.7(4)
C39 C40 C41 120.6(4)
C40 C41 C36 120.3(3)

loop_
_geom_bond_atom_site_label_1
_geom_bond_atom_site_label_2
_geom_bond_distance
Fe1 C1 1.903(4)
Fe1 C13 2.092(4)
Fe1 C15 2.093(4)
Fe1 C12 2.099(4)
Fe1 C14 2.103(4)
Fe1 C11 2.106(4)
Fe1 P2 2.1557(9)
Fe1 P1 2.1643(9)
P1 C18 1.829(4)
P1 C24 1.830(4)
P1 C16 1.855(3)
P2 C36 1.829(3)
P2 C30 1.830(3)
P2 C17 1.838(3)
N1 C3 1.154(10)
C1 C4 1.328(5)
C1 C2 1.580(5)
C2 C3 1.416(10)
C2 C4 1.489(6)
C4 C5 1.451(5)
C5 C6 1.387(5)
C5 C10 1.389(5)
C6 C7 1.375(6)
C7 C8 1.373(7)
C8 C9 1.359(7)
C9 C10 1.373(5)
C11 C15 1.390(6)
C11 C12 1.421(6)
C12 C13 1.408(6)
C13 C14 1.413(6)
C14 C15 1.417(6)
C16 C17 1.534(5)
C18 C19 1.378(5)
C18 C23 1.397(6)
C19 C20 1.376(7)
C20 C21 1.369(8)
C21 C22 1.363(7)
C22 C23 1.379(6)
C24 C29 1.379(5)
C24 C25 1.400(5)
C25 C26 1.387(6)
C26 C27 1.355(7)
C27 C28 1.372(7)
C28 C29 1.397(6)
C30 C35 1.388(5)
C30 C31 1.393(5)
C31 C32 1.383(6)
C32 C33 1.372(6)
C33 C34 1.360(6)
C34 C35 1.376(5)
C36 C37 1.388(5)
C36 C41 1.389(5)
C37 C38 1.379(5)
C38 C39 1.378(6)
C39 C40 1.367(6)
C40 C41 1.387(5)
